data_7222149
loop_
_publ_author_name
'Maity, Tanmoy'
'Saha, Debraj'
'Bhunia, Susmita'
'Brandao, Paula'
'Das, Soma'
'Koner, Subratanath'

_publ_section_title
;
 A family of ligand and anion dependent structurally diverse Cu(II)
 Schiff-base complexes and their catalytic efficacy in O-arylation
 reaction in ethanolic medium
;
_journal_name_full 'RSC Adv.'
_journal_paper_doi 10.1039/C5RA14758A
_journal_year 2015
_chemical_formula_sum 'C14 H20 Cl Cu N5 O7'
_chemical_formula_weight 469.34
_chemical_name_systematic
;
 ?
;
_space_group_crystal_system monoclinic
_space_group_IT_number 14
_space_group_name_Hall '-P 2ybc'
_space_group_name_H-M_alt 'P 1 21/c 1'
_symmetry_space_group_name_Hall '-P 2ybc'
_symmetry_space_group_name_H-M 'P 1 21/c 1'
_atom_sites_solution_hydrogens geom
_audit_creation_method SHELXL-2013
_audit_update_record
;
2014-06-28 deposited with the CCDC.
2015-09-14 downloaded from the CCDC.
;
_cell_angle_alpha 90
_cell_angle_beta 97.759(2)
_cell_angle_gamma 90
_cell_formula_units_Z 4
_cell_length_a 22.6374(13)
_cell_length_b 6.6010(4)
_cell_length_c 12.4456(7)
_cell_measurement_reflns_used 268
_cell_measurement_temperature 179(2)
_cell_measurement_theta_max 50.90
_cell_measurement_theta_min 3.08
_cell_volume 1842.71(19)
_computing_cell_refinement 'Bruker Smart'
_computing_data_collection 'Bruker Smart'
_computing_data_reduction 'Bruker Saint'
_computing_molecular_graphics 'Platon (Spek, 2008)'
_computing_publication_material 'SHELXL-2013 (Sheldrick, 2013)'
_computing_structure_refinement 'SHELXL-2013 (Sheldrick, 2013)'
_computing_structure_solution 'SHELXS-2013 (Sheldrick, 2013)'
_diffrn_ambient_temperature 179(2)
_diffrn_measured_fraction_theta_full 0.988
_diffrn_measured_fraction_theta_max 0.960
_diffrn_measurement_device_type CCD
_diffrn_measurement_method 'omega and phi scans'
_diffrn_radiation_type MoK\a
_diffrn_radiation_wavelength 0.71073
_diffrn_reflns_av_unetI/netI 0.0367
_diffrn_reflns_laue_measured_fraction_full 0.988
_diffrn_reflns_laue_measured_fraction_max 0.960
_diffrn_reflns_limit_h_max 29
_diffrn_reflns_limit_h_min 0
_diffrn_reflns_limit_k_max 0
_diffrn_reflns_limit_k_min -8
_diffrn_reflns_limit_l_max 16
_diffrn_reflns_limit_l_min -16
_diffrn_reflns_number 3871
_diffrn_reflns_point_group_measured_fraction_full 0.988
_diffrn_reflns_point_group_measured_fraction_max 0.960
_diffrn_reflns_theta_full 25.242
_diffrn_reflns_theta_max 27.554
_diffrn_reflns_theta_min 2.724
_diffrn_source 'fine-focus sealed tube'
_exptl_absorpt_coefficient_mu 1.380
_exptl_absorpt_correction_type multi-scan
_exptl_crystal_colour purple
_exptl_crystal_density_diffrn 1.692
_exptl_crystal_description plate
_exptl_crystal_F_000 964
_exptl_crystal_size_max 0.100
_exptl_crystal_size_mid 0.060
_exptl_crystal_size_min 0.020
_exptl_transmission_factor_max 0.7456
_exptl_transmission_factor_min 0.6743
_refine_diff_density_max 0.812
_refine_diff_density_min -0.481
_refine_diff_density_rms 0.098
_refine_ls_extinction_method none
_refine_ls_goodness_of_fit_ref 1.202
_refine_ls_hydrogen_treatment constr
_refine_ls_matrix_type full
_refine_ls_number_parameters 255
_refine_ls_number_reflns 3871
_refine_ls_number_restraints 0
_refine_ls_restrained_S_all 1.202
_refine_ls_R_factor_all 0.0508
_refine_ls_R_factor_gt 0.0397
_refine_ls_shift/su_max 0.000
_refine_ls_shift/su_mean 0.000
_refine_ls_structure_factor_coef Fsqd
_refine_ls_weighting_details 'w=1/[\s^2^(Fo^2^)+(0.0254P)^2^+2.2420P] where P=(Fo^2^+2Fc^2^)/3'
_refine_ls_weighting_scheme calc
_refine_ls_wR_factor_gt 0.0792
_refine_ls_wR_factor_ref 0.0839
_reflns_Friedel_coverage 0.000
_reflns_number_gt 3487
_reflns_number_total 3871
_reflns_threshold_expression 'I > 2\s(I)'
_cod_data_source_file c5ra14758a2.cif
_cod_data_source_block twin5
_cod_database_code 7222149
_shelx_space_group_comment
;
The symmetry employed for this shelxl refinement is uniquely defined
by the following loop, which should always be used as a source of
symmetry information in preference to the above space-group names.
They are only intended as comments.
;
_shelx_estimated_absorpt_t_min 0.874
_shelx_estimated_absorpt_t_max 0.973
_shelxl_version_number 2013-4

loop_
_space_group_symop_operation_xyz
'x, y, z'
'-x, y+1/2, -z+1/2'
'-x, -y, -z'
'x, -y-1/2, z-1/2'

loop_
_atom_site_label
_atom_site_type_symbol
_atom_site_fract_x
_atom_site_fract_y
_atom_site_fract_z
_atom_site_U_iso_or_equiv
_atom_site_adp_type
_atom_site_occupancy
_atom_site_site_symmetry_order
_atom_site_calc_flag
_atom_site_refinement_flags_posn
_atom_site_refinement_flags_adp
Cu Cu 0.24786(2) 0.32097(6) 0.26120(4) 0.01681(10) Uani 1 1 d . .
Cl Cl -0.00615(4) -0.2560(2) 0.37437(9) 0.0357(2) Uani 1 1 d . .
O1 O 0.20436(12) 0.0898(4) 0.21587(19) 0.0213(6) Uani 1 1 d . .
C2 C 0.15759(16) 0.0225(5) 0.2570(3) 0.0187(7) Uani 1 1 d . .
C3 C 0.13303(17) -0.1635(6) 0.2156(3) 0.0220(8) Uani 1 1 d . .
H3 H 0.1517 -0.2320 0.1621 0.026 Uiso 1 1 calc R U
C4 C 0.08369(15) -0.2488(7) 0.2493(3) 0.0254(7) Uani 1 1 d . .
H4 H 0.0680 -0.3725 0.2187 0.030 Uiso 1 1 calc R U
C5 C 0.05682(17) -0.1506(6) 0.3295(3) 0.0249(9) Uani 1 1 d . .
C6 C 0.07959(16) 0.0277(6) 0.3738(3) 0.0223(8) Uani 1 1 d . .
H6 H 0.0611 0.0902 0.4294 0.027 Uiso 1 1 calc R U
C7 C 0.12966(16) 0.1206(5) 0.3390(3) 0.0181(7) Uani 1 1 d . .
C8 C 0.15137(16) 0.3103(5) 0.3916(3) 0.0179(7) Uani 1 1 d . .
C9 C 0.11503(17) 0.4055(6) 0.4712(3) 0.0248(8) Uani 1 1 d . .
H9A H 0.1250 0.5497 0.4792 0.030 Uiso 1 1 calc R U
H9B H 0.1240 0.3380 0.5416 0.030 Uiso 1 1 calc R U
H9C H 0.0725 0.3907 0.4444 0.030 Uiso 1 1 calc R U
N10 N 0.20064(14) 0.3933(4) 0.3723(2) 0.0158(6) Uani 1 1 d . .
C11 C 0.22572(17) 0.5722(6) 0.4341(3) 0.0219(8) Uani 1 1 d . .
H11A H 0.2140 0.5709 0.5079 0.026 Uiso 1 1 calc R U
H11B H 0.2104 0.6982 0.3972 0.026 Uiso 1 1 calc R U
C12 C 0.29291(17) 0.5634(6) 0.4406(3) 0.0210(8) Uani 1 1 d . .
H12A H 0.3103 0.6940 0.4682 0.025 Uiso 1 1 calc R U
H12B H 0.3087 0.4554 0.4917 0.025 Uiso 1 1 calc R U
N13 N 0.31041(13) 0.5215(4) 0.3310(2) 0.0173(6) Uani 1 1 d . .
C14 C 0.36938(16) 0.4178(6) 0.3404(3) 0.0218(8) Uani 1 1 d . .
H14A H 0.3760 0.3681 0.2680 0.026 Uiso 1 1 calc R U
H14B H 0.3686 0.2986 0.3885 0.026 Uiso 1 1 calc R U
C15 C 0.42084(17) 0.5523(6) 0.3846(3) 0.0271(9) Uani 1 1 d . .
H15A H 0.4166 0.5946 0.4595 0.033 Uiso 1 1 calc R U
H15B H 0.4588 0.4773 0.3865 0.033 Uiso 1 1 calc R U
N16 N 0.42140(13) 0.7341(6) 0.3138(3) 0.0283(7) Uani 1 1 d . .
H16A H 0.4546 0.8243 0.3433 0.034 Uiso 1 1 calc R U
H16B H 0.4283 0.6913 0.2403 0.034 Uiso 1 1 calc R U
C17 C 0.36421(17) 0.8470(6) 0.3066(3) 0.0258(9) Uani 1 1 d . .
H17A H 0.3651 0.9636 0.2568 0.031 Uiso 1 1 calc R U
H17B H 0.3588 0.9000 0.3791 0.031 Uiso 1 1 calc R U
C18 C 0.31266(17) 0.7094(5) 0.2655(3) 0.0216(8) Uani 1 1 d . .
H18A H 0.2749 0.7849 0.2658 0.026 Uiso 1 1 calc R U
H18B H 0.3158 0.6715 0.1895 0.026 Uiso 1 1 calc R U
O19 O 0.29176(11) 0.2940(3) 0.1314(2) 0.0222(6) Uani 1 1 d . .
O20 O 0.21963(13) 0.5021(4) 0.0806(2) 0.0310(7) Uani 1 1 d . .
O22 O 0.28348(14) 0.4293(4) -0.0297(2) 0.0324(7) Uani 1 1 d . .
N21 N 0.26445(14) 0.4118(5) 0.0582(2) 0.0219(7) Uani 1 1 d . .
N100 N 0.55674(15) 0.9856(6) 0.4160(3) 0.0327(8) Uani 1 1 d . .
O101 O 0.55349(17) 0.8842(6) 0.4972(3) 0.0594(11) Uani 1 1 d . .
O102 O 0.59063(14) 1.1340(5) 0.4177(2) 0.0385(8) Uani 1 1 d . .
O103 O 0.52605(16) 0.9439(7) 0.3284(3) 0.0734(14) Uani 1 1 d . .

loop_
_atom_site_aniso_label
_atom_site_aniso_U_11
_atom_site_aniso_U_22
_atom_site_aniso_U_33
_atom_site_aniso_U_23
_atom_site_aniso_U_13
_atom_site_aniso_U_12
Cu 0.0178(2) 0.01690(16) 0.01649(19) -0.00240(17) 0.0052(2) -0.00294(18)
Cl 0.0265(4) 0.0348(5) 0.0479(6) -0.0018(5) 0.0130(4) -0.0130(6)
O1 0.0192(14) 0.0227(14) 0.0233(13) -0.0069(10) 0.0078(10) -0.0052(11)
C2 0.0205(19) 0.0200(17) 0.0144(17) 0.0025(14) -0.0023(14) 0.0002(14)
C3 0.026(2) 0.0203(18) 0.019(2) -0.0013(15) 0.0015(15) -0.0010(17)
C4 0.0282(18) 0.0200(15) 0.0268(19) -0.0001(18) -0.0009(14) -0.007(2)
C5 0.0199(19) 0.027(2) 0.028(2) 0.0049(16) 0.0039(16) -0.0063(17)
C6 0.018(2) 0.026(2) 0.0234(19) -0.0008(16) 0.0039(15) -0.0006(16)
C7 0.0146(17) 0.0207(17) 0.0181(16) 0.0015(14) -0.0005(15) -0.0012(14)
C8 0.0178(18) 0.0194(18) 0.0162(16) 0.0032(13) 0.0006(14) 0.0002(14)
C9 0.021(2) 0.029(2) 0.0257(18) -0.0079(17) 0.0094(17) -0.0036(17)
N10 0.0156(15) 0.0185(15) 0.0136(14) -0.0032(11) 0.0034(11) -0.0028(13)
C11 0.026(2) 0.0220(19) 0.0187(17) -0.0081(16) 0.0077(16) -0.0024(15)
C12 0.024(2) 0.0199(18) 0.0182(17) -0.0001(15) 0.0004(16) -0.0038(16)
N13 0.0166(15) 0.0153(14) 0.0200(14) -0.0011(12) 0.0029(13) -0.0021(12)
C14 0.022(2) 0.0212(18) 0.0231(18) -0.0038(15) 0.0051(16) -0.0002(16)
C15 0.020(2) 0.030(2) 0.031(2) -0.0028(18) 0.0021(17) -0.0005(16)
N16 0.0229(14) 0.0315(17) 0.0322(17) -0.0088(18) 0.0096(14) -0.0140(17)
C17 0.032(2) 0.0214(19) 0.025(2) 0.0000(16) 0.0074(17) -0.0054(17)
C18 0.0258(17) 0.021(2) 0.0192(17) 0.0025(14) 0.0054(15) -0.0025(14)
O19 0.0242(12) 0.0238(15) 0.0196(11) -0.0008(11) 0.0067(11) -0.0019(10)
O20 0.0312(16) 0.0310(15) 0.0309(16) -0.0018(12) 0.0050(13) 0.0077(14)
O22 0.0460(19) 0.0320(16) 0.0217(14) -0.0027(12) 0.0133(13) -0.0133(14)
N21 0.0295(19) 0.0201(15) 0.0166(14) -0.0050(12) 0.0048(14) -0.0085(14)
N100 0.0230(18) 0.043(2) 0.034(2) -0.0026(18) 0.0130(16) -0.0018(16)
O101 0.049(2) 0.061(2) 0.071(3) 0.034(2) 0.020(2) 0.0062(19)
O102 0.0366(18) 0.0466(19) 0.0332(16) -0.0075(15) 0.0085(14) -0.0170(15)
O103 0.058(2) 0.128(4) 0.0372(18) -0.024(3) 0.015(2) -0.061(3)

loop_
_atom_type_symbol
_atom_type_description
_atom_type_scat_dispersion_real
_atom_type_scat_dispersion_imag
_atom_type_scat_source
C C 0.0033 0.0016 'International Tables Vol C Tables 4.2.6.8 and 6.1.1.4'
H H 0.0000 0.0000 'International Tables Vol C Tables 4.2.6.8 and 6.1.1.4'
N N 0.0061 0.0033 'International Tables Vol C Tables 4.2.6.8 and 6.1.1.4'
O O 0.0106 0.0060 'International Tables Vol C Tables 4.2.6.8 and 6.1.1.4'
Cl Cl 0.1484 0.1585 'International Tables Vol C Tables 4.2.6.8 and 6.1.1.4'
Cu Cu 0.3201 1.2651 'International Tables Vol C Tables 4.2.6.8 and 6.1.1.4'

loop_
_geom_angle_atom_site_label_1
_geom_angle_atom_site_label_2
_geom_angle_atom_site_label_3
_geom_angle
O1 Cu N10 95.68(11)
O1 Cu O19 89.00(10)
N10 Cu O19 169.26(12)
O1 Cu N13 165.25(12)
N10 Cu N13 87.37(12)
O19 Cu N13 90.54(11)
C2 O1 Cu 125.4(2)
O1 C2 C3 116.7(3)
O1 C2 C7 125.7(3)
C3 C2 C7 117.6(3)
C4 C3 C2 122.9(4)
C3 C4 C5 118.7(4)
C6 C5 C4 120.6(4)
C6 C5 Cl 119.5(3)
C4 C5 Cl 119.8(3)
C5 C6 C7 121.7(3)
C6 C7 C2 118.4(3)
C6 C7 C8 118.0(3)
C2 C7 C8 123.5(3)
N10 C8 C7 121.6(3)
N10 C8 C9 120.4(3)
C7 C8 C9 118.0(3)
C8 N10 C11 121.4(3)
C8 N10 Cu 127.4(2)
C11 N10 Cu 111.2(2)
N10 C11 C12 108.0(3)
N13 C12 C11 110.3(3)
C18 N13 C14 109.2(3)
C18 N13 C12 112.2(3)
C14 N13 C12 110.9(3)
C18 N13 Cu 112.3(2)
C14 N13 Cu 107.3(2)
C12 N13 Cu 104.7(2)
N13 C14 C15 113.5(3)
N16 C15 C14 109.0(3)
C17 N16 C15 111.3(3)
N16 C17 C18 110.2(3)
N13 C18 C17 113.4(3)
N21 O19 Cu 105.77(19)
O22 N21 O20 123.3(3)
O22 N21 O19 119.4(3)
O20 N21 O19 117.3(3)
O101 N100 O103 121.0(4)
O101 N100 O102 121.5(4)
O103 N100 O102 117.4(4)

loop_
_geom_bond_atom_site_label_1
_geom_bond_atom_site_label_2
_geom_bond_distance
Cu O1 1.862(3)
Cu N10 1.919(3)
Cu O19 2.016(3)
Cu N13 2.044(3)
Cl C5 1.744(4)
O1 C2 1.314(4)
C2 C3 1.416(5)
C2 C7 1.426(5)
C3 C4 1.366(5)
C4 C5 1.397(5)
C5 C6 1.371(5)
C6 C7 1.407(5)
C7 C8 1.467(5)
C8 N10 1.294(4)
C8 C9 1.507(5)
N10 C11 1.480(4)
C11 C12 1.513(5)
C12 N13 1.497(5)
N13 C18 1.489(4)
N13 C14 1.491(5)
C14 C15 1.508(5)
C15 N16 1.490(5)
N16 C17 1.486(5)
C17 C18 1.512(5)
O19 N21 1.290(4)
O20 N21 1.240(4)
O22 N21 1.234(4)
N100 O101 1.223(5)
N100 O103 1.242(5)
N100 O102 1.242(4)

loop_
_geom_torsion_atom_site_label_1
_geom_torsion_atom_site_label_2
_geom_torsion_atom_site_label_3
_geom_torsion_atom_site_label_4
_geom_torsion
N10 Cu O1 C2 0.0(3)
O19 Cu O1 C2 -170.3(3)
N13 Cu O1 C2 101.4(5)
Cu O1 C2 C3 -176.1(2)
Cu O1 C2 C7 4.0(5)
O1 C2 C3 C4 -178.5(4)
C7 C2 C3 C4 1.3(5)
C2 C3 C4 C5 -1.3(6)
C3 C4 C5 C6 -0.1(6)
C3 C4 C5 Cl -179.9(3)
C4 C5 C6 C7 1.4(6)
Cl C5 C6 C7 -178.9(3)
C5 C6 C7 C2 -1.3(5)
C5 C6 C7 C8 -179.4(3)
O1 C2 C7 C6 179.8(3)
C3 C2 C7 C6 -0.1(5)
O1 C2 C7 C8 -2.2(6)
C3 C2 C7 C8 178.0(3)
C6 C7 C8 N10 172.6(3)
C2 C7 C8 N10 -5.4(5)
C6 C7 C8 C9 -6.3(5)
C2 C7 C8 C9 175.6(3)
C7 C8 N10 C11 -173.3(3)
C9 C8 N10 C11 5.6(5)
C7 C8 N10 Cu 10.4(5)
C9 C8 N10 Cu -170.7(3)
C8 N10 C11 C12 149.3(3)
Cu N10 C11 C12 -33.8(4)
N10 C11 C12 N13 47.9(4)
C11 C12 N13 C18 84.5(4)
C11 C12 N13 C14 -153.0(3)
C11 C12 N13 Cu -37.6(3)
C18 N13 C14 C15 54.4(4)
C12 N13 C14 C15 -69.7(4)
Cu N13 C14 C15 176.5(2)
N13 C14 C15 N16 -57.4(4)
C14 C15 N16 C17 57.9(4)
C15 N16 C17 C18 -57.0(4)
C14 N13 C18 C17 -52.8(4)
C12 N13 C18 C17 70.6(4)
Cu N13 C18 C17 -171.8(2)
N16 C17 C18 N13 55.0(4)
Cu O19 N21 O22 177.8(2)
Cu O19 N21 O20 -2.5(3)
